data_7118370
loop_
_publ_author_name
'Yanai, Hikaru'
'Kobayashi, Osamu'
'Takada, Kenji'
'Isono, Takuya'
'Satoh, Toshifumi'
'Matsumoto, Takashi'

_publ_section_title
;
 Sequential Mukaiyama-Michael reaction induced by carbon acids.
;
_journal_issue 16
_journal_name_full 'Chemical communications (Cambridge, England)'
_journal_page_first 3280
_journal_page_last 3283
_journal_paper_doi 10.1039/c5cc10115h
_journal_volume 52
_journal_year 2016
_chemical_formula_moiety 'C23 H21 Br O6'
_chemical_formula_sum 'C23 H21 Br O6'
_chemical_formula_weight 473.31
_chemical_melting_point 149
_chemical_name_systematic
;
Ethyl 2-((2R*,3R*,3'R*,4'S*)-3-bromo-3-methyl-2',4-dioxo-[2,3'-bichroman]-4'-yl)acetate
;
_space_group_IT_number 14
_symmetry_cell_setting monoclinic
_symmetry_space_group_name_Hall '-P 2yn'
_symmetry_space_group_name_H-M 'P 1 21/n 1'
_atom_sites_solution_hydrogens geom
_atom_sites_solution_primary direct
_atom_sites_solution_secondary difmap
_audit_creation_date 'July 16 2015'
_audit_creation_method SHELXL-97
_audit_update_record
;
2015-12-03 deposited with the CCDC.
2015-12-21 downloaded from the CCDC.
;
_cell_angle_alpha 90.00
_cell_angle_beta 97.0590(10)
_cell_angle_gamma 90.00
_cell_formula_units_Z 4
_cell_length_a 12.6704(12)
_cell_length_b 9.7676(9)
_cell_length_c 16.2166(16)
_cell_measurement_reflns_used 2685
_cell_measurement_temperature 90
_cell_measurement_theta_max 26.50
_cell_measurement_theta_min 2.53
_cell_volume 1991.7(3)
_computing_cell_refinement 'APEX2 (Bruker AXS, 2006)'
_computing_data_collection 'APEX2 (Bruker AXS, 2006)'
_computing_data_reduction 'SAINT (Bruker AXS, 2004)'
_computing_molecular_graphics 'XSHEL (Bruker AXS,2002)'
_computing_publication_material 'XCIF (Bruker AXS, 2001)'
_computing_structure_refinement 'SHELXL-97 (Sheldrick, 1997)'
_computing_structure_solution 'SHELXS-97 (Sheldrick, 1997)'
_diffrn_ambient_temperature 90
_diffrn_detector_area_resol_mean 8.333
_diffrn_measured_fraction_theta_full 0.996
_diffrn_measured_fraction_theta_max 0.996
_diffrn_measurement_device_type 'Bruker APEXII CCD area detector'
_diffrn_measurement_method 'phi and omega scans'
_diffrn_radiation_monochromator 'Bruker Helios multilayer confocal mirror'
_diffrn_radiation_source 'Bruker TXS fine-focus rotating anode'
_diffrn_radiation_type MoK\a
_diffrn_radiation_wavelength 0.71073
_diffrn_reflns_av_R_equivalents 0.0327
_diffrn_reflns_av_sigmaI/netI 0.0408
_diffrn_reflns_limit_h_max 14
_diffrn_reflns_limit_h_min -15
_diffrn_reflns_limit_k_max 11
_diffrn_reflns_limit_k_min -11
_diffrn_reflns_limit_l_max 19
_diffrn_reflns_limit_l_min -14
_diffrn_reflns_number 9184
_diffrn_reflns_theta_full 25.02
_diffrn_reflns_theta_max 25.02
_diffrn_reflns_theta_min 1.93
_exptl_absorpt_coefficient_mu 2.103
_exptl_absorpt_correction_T_max 0.9206
_exptl_absorpt_correction_T_min 0.8016
_exptl_absorpt_correction_type analytical
_exptl_absorpt_process_details
;
Crystal Faces plugin in Bruker APEX2 software
;
_exptl_crystal_colour colourless
_exptl_crystal_density_diffrn 1.578
_exptl_crystal_density_method 'not measured'
_exptl_crystal_description block
_exptl_crystal_F_000 968
_exptl_crystal_size_max 0.11
_exptl_crystal_size_mid 0.09
_exptl_crystal_size_min 0.04
_refine_diff_density_max 0.386
_refine_diff_density_min -0.323
_refine_diff_density_rms 0.065
_refine_ls_extinction_method none
_refine_ls_goodness_of_fit_ref 1.014
_refine_ls_hydrogen_treatment constr
_refine_ls_matrix_type full
_refine_ls_number_parameters 273
_refine_ls_number_reflns 3501
_refine_ls_number_restraints 192
_refine_ls_restrained_S_all 0.986
_refine_ls_R_factor_all 0.0411
_refine_ls_R_factor_gt 0.0292
_refine_ls_shift/su_max 0.001
_refine_ls_shift/su_mean 0.000
_refine_ls_structure_factor_coef Fsqd
_refine_ls_weighting_details 'calc w=1/[\s^2^(Fo^2^)+(0.0271P)^2^+0.6580P] where P=(Fo^2^+2Fc^2^)/3'
_refine_ls_weighting_scheme calc
_refine_ls_wR_factor_gt 0.0594
_refine_ls_wR_factor_ref 0.0633
_reflns_number_gt 2887
_reflns_number_total 3501
_reflns_threshold_expression >2sigma(I)
_cod_data_source_file c5cc10115h2.cif
_cod_data_source_block anti-18a
_cod_depositor_comments 'Adding full bibliography for 7118367--7118375.cif.'
_cod_original_sg_symbol_H-M 'P 21/n'
_cod_database_code 7118370

loop_
_symmetry_equiv_pos_as_xyz
'x, y, z'
'-x+1/2, y+1/2, -z+1/2'
'-x, -y, -z'
'x-1/2, -y-1/2, z-1/2'

loop_
_atom_site_label
_atom_site_type_symbol
_atom_site_fract_x
_atom_site_fract_y
_atom_site_fract_z
_atom_site_U_iso_or_equiv
_atom_site_adp_type
_atom_site_occupancy
_atom_site_symmetry_multiplicity
_atom_site_calc_flag
_atom_site_refinement_flags
Br1 Br 0.115716(18) 0.31604(3) 0.350347(14) 0.01770(8) Uani 1 1 d .
C1 C 0.49305(18) 0.2762(2) 0.51721(14) 0.0107(5) Uani 1 1 d U
C2 C 0.39083(17) 0.3499(2) 0.53167(13) 0.0094(5) Uani 1 1 d U
H2 H 0.4024 0.4492 0.5207 0.011 Uiso 1 1 calc R
C3 C 0.36218(17) 0.3400(2) 0.62147(13) 0.0109(5) Uani 1 1 d U
H3 H 0.2829 0.3459 0.6173 0.013 Uiso 1 1 calc R
C4 C 0.39244(17) 0.2018(2) 0.65913(14) 0.0120(5) Uani 1 1 d U
C5 C 0.34364(19) 0.1486(2) 0.72493(14) 0.0161(6) Uani 1 1 d U
H5 H 0.2910 0.2014 0.7474 0.019 Uiso 1 1 calc R
C6 C 0.37006(19) 0.0213(3) 0.75796(15) 0.0194(6) Uani 1 1 d U
H6 H 0.3364 -0.0122 0.8031 0.023 Uiso 1 1 calc R
C7 C 0.44587(19) -0.0582(3) 0.72525(15) 0.0192(6) Uani 1 1 d U
H7 H 0.4638 -0.1462 0.7478 0.023 Uiso 1 1 calc R
C8 C 0.49532(18) -0.0086(2) 0.65942(14) 0.0157(6) Uani 1 1 d U
H8 H 0.5471 -0.0621 0.6364 0.019 Uiso 1 1 calc R
C9 C 0.46784(17) 0.1202(2) 0.62802(14) 0.0120(5) Uani 1 1 d U
C10 C 0.40583(17) 0.4604(2) 0.67634(14) 0.0117(5) Uani 1 1 d U
H10A H 0.3780 0.5468 0.6501 0.014 Uiso 1 1 calc R
H10B H 0.3786 0.4529 0.7308 0.014 Uiso 1 1 calc R
C11 C 0.52571(18) 0.4688(2) 0.69083(14) 0.0120(5) Uani 1 1 d U
C12 C 0.67242(18) 0.5630(3) 0.78064(15) 0.0174(6) Uani 1 1 d U
H12A H 0.7112 0.5462 0.7322 0.021 Uiso 1 1 calc R
H12B H 0.6975 0.4964 0.8248 0.021 Uiso 1 1 calc R
C13 C 0.6919(2) 0.7065(3) 0.81182(17) 0.0242(6) Uani 1 1 d U
H13A H 0.6705 0.7713 0.7667 0.036 Uiso 1 1 calc R
H13B H 0.7677 0.7184 0.8312 0.036 Uiso 1 1 calc R
H13C H 0.6503 0.7235 0.8579 0.036 Uiso 1 1 calc R
C14 C 0.30604(17) 0.2985(2) 0.46098(14) 0.0113(5) Uani 1 1 d U
H14 H 0.3322 0.3276 0.4079 0.014 Uiso 1 1 calc R
C15 C 0.19597(18) 0.3643(2) 0.46025(14) 0.0116(5) Uani 1 1 d U
C16 C 0.12882(17) 0.2951(2) 0.52106(14) 0.0122(5) Uani 1 1 d U
C17 C 0.14903(17) 0.1487(2) 0.53616(14) 0.0111(5) Uani 1 1 d U
C18 C 0.08413(18) 0.0715(3) 0.58242(14) 0.0143(5) Uani 1 1 d U
H18 H 0.0266 0.1145 0.6047 0.017 Uiso 1 1 calc R
C19 C 0.10264(19) -0.0656(3) 0.59597(14) 0.0171(6) Uani 1 1 d U
H19 H 0.0577 -0.1175 0.6269 0.020 Uiso 1 1 calc R
C20 C 0.1881(2) -0.1283(3) 0.56390(15) 0.0181(6) Uani 1 1 d U
H20 H 0.2012 -0.2231 0.5735 0.022 Uiso 1 1 calc R
C21 C 0.25383(18) -0.0544(2) 0.51848(14) 0.0145(5) Uani 1 1 d U
H21 H 0.3115 -0.0978 0.4967 0.017 Uiso 1 1 calc R
C22 C 0.23452(17) 0.0840(2) 0.50501(13) 0.0106(5) Uani 1 1 d U
C23 C 0.19903(19) 0.5184(2) 0.46763(16) 0.0183(6) Uani 1 1 d U
H23A H 0.1263 0.5545 0.4598 0.027 Uiso 1 1 calc R
H23B H 0.2392 0.5566 0.4251 0.027 Uiso 1 1 calc R
H23C H 0.2335 0.5443 0.5228 0.027 Uiso 1 1 calc R
O1 O 0.54560(12) 0.30906(16) 0.46349(9) 0.0141(4) Uani 1 1 d U
O2 O 0.52229(12) 0.16236(15) 0.56224(9) 0.0134(4) Uani 1 1 d U
O3 O 0.58451(12) 0.41367(17) 0.64807(10) 0.0179(4) Uani 1 1 d U
O4 O 0.55746(12) 0.54764(17) 0.75656(9) 0.0175(4) Uani 1 1 d U
O5 O 0.06390(13) 0.36149(17) 0.55459(10) 0.0177(4) Uani 1 1 d U
O6 O 0.30236(12) 0.15132(15) 0.45831(9) 0.0115(4) Uani 1 1 d U

loop_
_atom_site_aniso_label
_atom_site_aniso_U_11
_atom_site_aniso_U_22
_atom_site_aniso_U_33
_atom_site_aniso_U_23
_atom_site_aniso_U_13
_atom_site_aniso_U_12
Br1 0.01303(13) 0.02513(15) 0.01362(13) 0.00577(12) -0.00372(9) -0.00353(11)
C1 0.0096(12) 0.0101(13) 0.0113(12) -0.0040(10) -0.0033(10) -0.0001(9)
C2 0.0101(12) 0.0071(13) 0.0106(12) 0.0016(9) -0.0004(9) 0.0005(9)
C3 0.0059(11) 0.0154(14) 0.0110(12) -0.0007(10) -0.0002(9) 0.0009(9)
C4 0.0091(12) 0.0135(13) 0.0123(12) 0.0002(10) -0.0028(9) -0.0024(10)
C5 0.0109(12) 0.0219(15) 0.0149(13) -0.0001(11) -0.0007(10) -0.0031(10)
C6 0.0167(13) 0.0242(15) 0.0162(13) 0.0066(12) -0.0021(10) -0.0052(11)
C7 0.0189(14) 0.0142(14) 0.0222(14) 0.0067(11) -0.0064(11) -0.0026(11)
C8 0.0132(13) 0.0154(14) 0.0170(13) -0.0020(11) -0.0044(10) 0.0010(10)
C9 0.0082(12) 0.0152(13) 0.0117(12) -0.0004(10) -0.0018(9) -0.0029(10)
C10 0.0112(12) 0.0134(13) 0.0103(11) -0.0022(10) 0.0002(9) 0.0017(10)
C11 0.0158(13) 0.0079(12) 0.0115(12) 0.0042(10) -0.0012(10) -0.0028(10)
C12 0.0103(12) 0.0228(15) 0.0184(13) -0.0011(11) -0.0007(10) -0.0047(11)
C13 0.0178(14) 0.0256(16) 0.0287(15) -0.0047(12) 0.0010(11) -0.0073(12)
C14 0.0117(12) 0.0090(13) 0.0130(12) 0.0016(10) 0.0013(9) -0.0025(10)
C15 0.0112(12) 0.0141(13) 0.0082(12) 0.0017(10) -0.0041(9) 0.0011(10)
C16 0.0052(11) 0.0187(14) 0.0114(12) -0.0014(10) -0.0037(9) 0.0003(10)
C17 0.0075(12) 0.0131(13) 0.0117(12) -0.0004(10) -0.0026(9) -0.0016(9)
C18 0.0112(12) 0.0222(14) 0.0089(12) 0.0000(11) -0.0013(9) -0.0026(10)
C19 0.0192(14) 0.0189(14) 0.0125(12) 0.0017(11) -0.0003(10) -0.0091(11)
C20 0.0267(15) 0.0084(13) 0.0175(13) 0.0003(11) -0.0043(11) -0.0025(11)
C21 0.0153(13) 0.0129(14) 0.0149(13) -0.0041(11) 0.0002(10) -0.0003(10)
C22 0.0084(12) 0.0160(13) 0.0062(11) -0.0022(10) -0.0034(9) -0.0045(10)
C23 0.0134(13) 0.0143(14) 0.0269(14) 0.0045(11) 0.0015(11) 0.0040(10)
O1 0.0122(8) 0.0156(9) 0.0153(9) 0.0002(8) 0.0050(7) -0.0003(7)
O2 0.0146(9) 0.0122(9) 0.0137(8) 0.0018(7) 0.0028(7) 0.0038(7)
O3 0.0105(9) 0.0224(10) 0.0208(9) -0.0090(8) 0.0016(7) 0.0006(7)
O4 0.0120(9) 0.0250(10) 0.0151(9) -0.0092(8) -0.0001(7) -0.0077(7)
O5 0.0136(9) 0.0182(10) 0.0219(9) 0.0008(8) 0.0048(7) 0.0033(7)
O6 0.0108(8) 0.0104(9) 0.0137(8) -0.0003(7) 0.0031(6) -0.0012(6)

loop_
_atom_type_symbol
_atom_type_description
_atom_type_scat_dispersion_real
_atom_type_scat_dispersion_imag
_atom_type_scat_source
C C 0.0033 0.0016 'International Tables Vol C Tables 4.2.6.8 and 6.1.1.4'
H H 0.0000 0.0000 'International Tables Vol C Tables 4.2.6.8 and 6.1.1.4'
O O 0.0106 0.0060 'International Tables Vol C Tables 4.2.6.8 and 6.1.1.4'
Br Br -0.2901 2.4595 'International Tables Vol C Tables 4.2.6.8 and 6.1.1.4'

loop_
_geom_angle_atom_site_label_1
_geom_angle_atom_site_label_2
_geom_angle_atom_site_label_3
_geom_angle
O1 C1 O2 118.0(2)
O1 C1 C2 122.8(2)
O2 C1 C2 119.0(2)
C1 C2 C3 114.67(18)
C1 C2 C14 104.92(17)
C3 C2 C14 116.95(18)
C1 C2 H2 106.5
C3 C2 H2 106.5
C14 C2 H2 106.5
C4 C3 C10 113.24(18)
C4 C3 C2 111.04(18)
C10 C3 C2 112.83(19)
C4 C3 H3 106.4
C10 C3 H3 106.4
C2 C3 H3 106.4
C9 C4 C5 117.0(2)
C9 C4 C3 121.2(2)
C5 C4 C3 121.8(2)
C6 C5 C4 121.5(2)
C6 C5 H5 119.2
C4 C5 H5 119.2
C5 C6 C7 120.1(2)
C5 C6 H6 119.9
C7 C6 H6 119.9
C8 C7 C6 119.7(2)
C8 C7 H7 120.1
C6 C7 H7 120.1
C9 C8 C7 118.8(2)
C9 C8 H8 120.6
C7 C8 H8 120.6
C8 C9 C4 122.8(2)
C8 C9 O2 114.9(2)
C4 C9 O2 122.3(2)
C11 C10 C3 114.53(19)
C11 C10 H10A 108.6
C3 C10 H10A 108.6
C11 C10 H10B 108.6
C3 C10 H10B 108.6
H10A C10 H10B 107.6
O3 C11 O4 124.7(2)
O3 C11 C10 124.5(2)
O4 C11 C10 110.72(19)
O4 C12 C13 107.58(19)
O4 C12 H12A 110.2
C13 C12 H12A 110.2
O4 C12 H12B 110.2
C13 C12 H12B 110.2
H12A C12 H12B 108.5
C12 C13 H13A 109.5
C12 C13 H13B 109.5
H13A C13 H13B 109.5
C12 C13 H13C 109.5
H13A C13 H13C 109.5
H13B C13 H13C 109.5
O6 C14 C15 113.08(18)
O6 C14 C2 111.19(17)
C15 C14 C2 114.57(18)
O6 C14 H14 105.7
C15 C14 H14 105.7
C2 C14 H14 105.7
C23 C15 C14 113.72(19)
C23 C15 C16 113.5(2)
C14 C15 C16 112.69(19)
C23 C15 Br1 108.13(15)
C14 C15 Br1 105.72(15)
C16 C15 Br1 101.99(14)
O5 C16 C17 123.6(2)
O5 C16 C15 120.5(2)
C17 C16 C15 115.9(2)
C18 C17 C22 118.8(2)
C18 C17 C16 120.8(2)
C22 C17 C16 120.4(2)
C19 C18 C17 120.7(2)
C19 C18 H18 119.6
C17 C18 H18 119.6
C18 C19 C20 119.5(2)
C18 C19 H19 120.2
C20 C19 H19 120.2
C21 C20 C19 120.9(2)
C21 C20 H20 119.5
C19 C20 H20 119.5
C20 C21 C22 119.2(2)
C20 C21 H21 120.4
C22 C21 H21 120.4
O6 C22 C21 116.2(2)
O6 C22 C17 123.0(2)
C21 C22 C17 120.8(2)
C15 C23 H23A 109.5
C15 C23 H23B 109.5
H23A C23 H23B 109.5
C15 C23 H23C 109.5
H23A C23 H23C 109.5
H23B C23 H23C 109.5
C1 O2 C9 121.54(18)
C11 O4 C12 117.55(18)
C22 O6 C14 118.64(17)

loop_
_geom_bond_atom_site_label_1
_geom_bond_atom_site_label_2
_geom_bond_distance
Br1 C15 1.997(2)
C1 O1 1.203(3)
C1 O2 1.357(3)
C1 C2 1.525(3)
C2 C3 1.547(3)
C2 C14 1.555(3)
C2 H2 1.0000
C3 C4 1.511(3)
C3 C10 1.536(3)
C3 H3 1.0000
C4 C9 1.386(3)
C4 C5 1.397(3)
C5 C6 1.379(3)
C5 H5 0.9500
C6 C7 1.390(3)
C6 H6 0.9500
C7 C8 1.390(3)
C7 H7 0.9500
C8 C9 1.385(3)
C8 H8 0.9500
C9 O2 1.402(3)
C10 C11 1.510(3)
C10 H10A 0.9900
C10 H10B 0.9900
C11 O3 1.205(3)
C11 O4 1.336(3)
C12 O4 1.469(3)
C12 C13 1.500(3)
C12 H12A 0.9900
C12 H12B 0.9900
C13 H13A 0.9800
C13 H13B 0.9800
C13 H13C 0.9800
C14 O6 1.439(3)
C14 C15 1.534(3)
C14 H14 1.0000
C15 C23 1.511(3)
C15 C16 1.536(3)
C16 O5 1.226(3)
C16 C17 1.469(3)
C17 C18 1.399(3)
C17 C22 1.401(3)
C18 C19 1.373(3)
C18 H18 0.9500
C19 C20 1.400(3)
C19 H19 0.9500
C20 C21 1.381(3)
C20 H20 0.9500
C21 C22 1.387(3)
C21 H21 0.9500
C22 O6 1.380(3)
C23 H23A 0.9800
C23 H23B 0.9800
C23 H23C 0.9800
